data_4124550
loop_
_publ_author_name
'Yang, Yu-Dong'
'Fan, Chuan-Cai'
'Rambo, Brett M.'
'Gong, Han-Yuan'
'Xu, Li-Jin'
'Xiang, Jun-Feng'
'Sessler, Jonathan L.'

_publ_section_title
;
 Multicomponent Self-Assembled Metal-Organic [3]Rotaxanes.
;
_journal_issue 40
_journal_name_full 'Journal of the American Chemical Society'
_journal_page_first 12966
_journal_page_last 12976
_journal_paper_doi 10.1021/jacs.5b07308
_journal_volume 137
_journal_year 2015
_chemical_formula_sum 'C56 H66 N10 O24'
_chemical_formula_weight 1263.19
_chemical_name_common
;
cyclo[2](2,6-di(1H-imidazol-1-yl)pyridine)[2](1,4-dimethylenebenzene)
_ 2 benzene-1,3,5-tricarboxylate di-anion_ 12 H2O
;
_chemical_name_systematic
; 
 ? 
;
_space_group_IT_number 2
_symmetry_cell_setting triclinic
_symmetry_space_group_name_Hall '-P 1'
_symmetry_space_group_name_H-M 'P -1'
_atom_sites_solution_hydrogens geom
_atom_sites_solution_primary direct
_atom_sites_solution_secondary difmap
_audit_creation_method SHELXL-97
_cell_angle_alpha 85.06(3)
_cell_angle_beta 88.03(3)
_cell_angle_gamma 76.70(3)
_cell_formula_units_Z 1
_cell_length_a 7.1764(14)
_cell_length_b 13.154(3)
_cell_length_c 15.913(3)
_cell_measurement_reflns_used 5096
_cell_measurement_temperature 293(2)
_cell_measurement_theta_max 25.00
_cell_measurement_theta_min 1.28
_cell_volume 1456.3(6)
_computing_cell_refinement 'CrystalClear (Rigaku Inc., 2008)'
_computing_data_collection 'CrystalClear (Rigaku Inc., 2008)'
_computing_data_reduction 'CrystalClear (Rigaku Inc., 2008)'
_computing_structure_refinement 'SHELXL-97 (Sheldrick, 1997)'
_computing_structure_solution 'SHELXS-97 (Sheldrick, 1990)'
_diffrn_ambient_temperature 293(2)
_diffrn_detector_area_resol_mean 13.6612
_diffrn_measured_fraction_theta_full 0.995
_diffrn_measured_fraction_theta_max 0.995
_diffrn_measurement_device
;
Mercury2 (2x2 bin mode)
;
_diffrn_measurement_method dtprofit.ref
_diffrn_radiation_monochromator graphite
_diffrn_radiation_source 'fine-focus sealed tube'
_diffrn_radiation_type MoK\a
_diffrn_radiation_wavelength 0.71073
_diffrn_reflns_av_R_equivalents 0.0786
_diffrn_reflns_av_sigmaI/netI 0.1681
_diffrn_reflns_limit_h_max 8
_diffrn_reflns_limit_h_min -8
_diffrn_reflns_limit_k_max 15
_diffrn_reflns_limit_k_min -15
_diffrn_reflns_limit_l_max 18
_diffrn_reflns_limit_l_min -18
_diffrn_reflns_number 10545
_diffrn_reflns_theta_full 25.00
_diffrn_reflns_theta_max 25.00
_diffrn_reflns_theta_min 1.28
_exptl_absorpt_coefficient_mu 0.114
_exptl_absorpt_correction_T_max 1.0000
_exptl_absorpt_correction_T_min 0.8369
_exptl_absorpt_correction_type multi-scan
_exptl_crystal_colour colorless
_exptl_crystal_density_diffrn 1.440
_exptl_crystal_density_method 'not measured'
_exptl_crystal_description prism
_exptl_crystal_F_000 664
_exptl_crystal_size_max 0.29
_exptl_crystal_size_mid 0.18
_exptl_crystal_size_min 0.13
_refine_diff_density_max 0.656
_refine_diff_density_min -0.648
_refine_diff_density_rms 0.178
_refine_ls_extinction_method none
_refine_ls_goodness_of_fit_ref 1.021
_refine_ls_hydrogen_treatment constr
_refine_ls_matrix_type full
_refine_ls_number_parameters 406
_refine_ls_number_reflns 5096
_refine_ls_number_restraints 0
_refine_ls_restrained_S_all 1.021
_refine_ls_R_factor_all 0.1787
_refine_ls_R_factor_gt 0.0975
_refine_ls_shift/su_max 0.000
_refine_ls_shift/su_mean 0.000
_refine_ls_structure_factor_coef Fsqd
_refine_ls_weighting_details 'calc w=1/[\s^2^(Fo^2^)+(0.0700P)^2^+12.0000P] where P=(Fo^2^+2Fc^2^)/3'
_refine_ls_weighting_scheme calc
_refine_ls_wR_factor_gt 0.2438
_refine_ls_wR_factor_ref 0.3296
_reflns_number_gt 2488
_reflns_number_total 5096
_reflns_threshold_expression >2sigma(I)
_cod_data_source_file ja5b07308_si_003.cif
_cod_data_source_block a
_cod_depositor_comments
;
The following automatic conversions were performed:

'_symmetry_cell_setting' value 'Triclinic' changed to 'triclinic'
according to
/usr/data/users/saulius/crontab/automatic-downloads/rss-feeds/ACS/lib/dictionaries/cif_core.dic
dictionary named 'cif_core.dic' version 2.4.2 from 2011-04-26.

'_exptl_absorpt_correction_type' value 'Multi-scan' changed to
'multi-scan' according to
/usr/data/users/saulius/crontab/automatic-downloads/rss-feeds/ACS/lib/dictionaries/cif_core.dic
dictionary named 'cif_core.dic' version 2.4.2 from 2011-04-26.

Automatic conversion script
Id: cif_fix_values 3271 2015-04-21 07:52:19Z andrius 

 Adding full bibliography for 4124549--4124553.cif.
;
_cod_original_cell_volume 1456.3(5)
_cod_original_sg_symbol_H-M P-1
_cod_database_code 4124550

loop_
_symmetry_equiv_pos_as_xyz
'x, y, z'
'-x, -y, -z'

loop_
_atom_site_label
_atom_site_type_symbol
_atom_site_fract_x
_atom_site_fract_y
_atom_site_fract_z
_atom_site_U_iso_or_equiv
_atom_site_adp_type
_atom_site_occupancy
_atom_site_symmetry_multiplicity
_atom_site_calc_flag
_atom_site_refinement_flags
N1 N 0.0479(10) 0.8538(5) 0.1944(4) 0.0382(16) Uani 1 1 d .
N2 N 0.1265(9) 0.7045(5) 0.1364(4) 0.0325(14) Uani 1 1 d .
N3 N 0.0965(9) 0.5420(5) 0.1950(4) 0.0323(14) Uani 1 1 d .
N4 N 0.0609(9) 0.3863(4) 0.2638(4) 0.0297(14) Uani 1 1 d .
N5 N -0.0067(9) 0.2658(4) 0.3521(4) 0.0295(14) Uani 1 1 d .
O1 O 0.6422(10) 0.1936(4) 0.2135(4) 0.0577(18) Uani 1 1 d .
H1C H 0.6838 0.1467 0.1824 0.086 Uiso 0.17 1 calc PR
O1W O 0.0971(10) 0.1352(5) 0.1195(4) 0.0608(18) Uani 1 1 d .
O2 O 0.7496(10) 0.2896(4) 0.1084(4) 0.0565(18) Uani 1 1 d .
H2B H 0.7801 0.2327 0.0881 0.085 Uiso 0.17 1 calc PR
O2W O 0.6670(10) 0.8524(5) 0.0263(4) 0.0577(17) Uani 1 1 d .
O3 O 0.6298(10) 0.6761(4) 0.1204(4) 0.0564(17) Uani 1 1 d .
H3B H 0.6459 0.7352 0.1071 0.085 Uiso 0.17 1 calc PR
O3W O 0.8023(10) 0.6781(5) 0.3875(4) 0.0577(18) Uani 1 1 d .
O4 O 0.5987(11) 0.7356(4) 0.2492(4) 0.0607(19) Uani 1 1 d .
H4B H 0.6178 0.7890 0.2232 0.091 Uiso 0.17 1 calc PR
O4W O 0.6277(11) 0.0551(5) 0.0884(5) 0.072(2) Uani 1 1 d .
O5 O 0.2766(10) 0.5289(5) 0.4674(4) 0.0566(18) Uani 1 1 d .
H5A H 0.2331 0.5118 0.5134 0.085 Uiso 0.16 1 calc PR
O5W O 0.4104(10) 0.1037(5) 0.3273(4) 0.0662(19) Uani 1 1 d .
O6 O 0.3817(9) 0.3537(4) 0.4709(3) 0.0476(15) Uani 1 1 d .
H6B H 0.3270 0.3546 0.5170 0.071 Uiso 0.16 1 calc PR
O6W O 0.4477(11) 0.9416(5) 0.2228(5) 0.071(2) Uani 1 1 d .
C1 C -0.0297(15) 0.9356(6) 0.2521(5) 0.048(2) Uani 1 1 d .
H1A H -0.1644 0.9631 0.2403 0.058 Uiso 1 1 calc R
H1B H 0.0347 0.9926 0.2401 0.058 Uiso 1 1 calc R
C2 C 0.0532(13) 0.7507(6) 0.2069(5) 0.040(2) Uani 1 1 d .
H2A H 0.0133 0.7169 0.2556 0.048 Uiso 1 1 calc R
C3 C 0.1172(13) 0.8740(6) 0.1135(5) 0.043(2) Uani 1 1 d .
H3A H 0.1279 0.9391 0.0887 0.051 Uiso 1 1 calc R
C4 C 0.1664(12) 0.7815(6) 0.0773(5) 0.040(2) Uani 1 1 d .
H4A H 0.2172 0.7714 0.0233 0.048 Uiso 1 1 calc R
C5 C 0.1466(11) 0.5962(5) 0.1267(5) 0.0312(17) Uani 1 1 d .
C6 C 0.2161(12) 0.5553(6) 0.0513(5) 0.040(2) Uani 1 1 d .
H6A H 0.2447 0.5973 0.0049 0.048 Uiso 1 1 calc R
C7 C 0.2405(13) 0.4468(6) 0.0493(5) 0.045(2) Uani 1 1 d .
H7A H 0.2925 0.4142 0.0015 0.054 Uiso 1 1 calc R
C8 C 0.1873(12) 0.3879(6) 0.1187(5) 0.0394(19) Uani 1 1 d .
H8A H 0.1983 0.3161 0.1177 0.047 Uiso 1 1 calc R
C9 C 0.1162(10) 0.4402(6) 0.1904(4) 0.0298(16) Uani 1 1 d .
C10 C 0.0653(11) 0.2830(6) 0.2756(5) 0.0335(17) Uani 1 1 d .
H10A H 0.1104 0.2331 0.2373 0.040 Uiso 1 1 calc R
C11 C -0.0128(11) 0.4326(6) 0.3372(5) 0.0362(18) Uani 1 1 d .
H11A H -0.0288 0.5028 0.3468 0.043 Uiso 1 1 calc R
C12 C -0.0559(11) 0.3585(6) 0.3906(4) 0.0318(17) Uani 1 1 d .
H12A H -0.1095 0.3673 0.4443 0.038 Uiso 1 1 calc R
C13 C -0.0432(13) 0.1628(6) 0.3861(5) 0.041(2) Uani 1 1 d .
H13A H 0.0468 0.1072 0.3601 0.049 Uiso 1 1 calc R
H13B H -0.1712 0.1594 0.3709 0.049 Uiso 1 1 calc R
C14 C -0.0241(11) 0.1447(5) 0.4824(4) 0.0315(17) Uani 1 1 d .
C15 C -0.1816(13) 0.1684(7) 0.5336(5) 0.045(2) Uani 1 1 d .
H15A H -0.2999 0.1994 0.5100 0.054 Uiso 1 1 calc R
C16 C -0.1686(14) 0.1473(7) 0.6199(6) 0.048(2) Uani 1 1 d .
H16A H -0.2769 0.1644 0.6543 0.058 Uiso 1 1 calc R
C17 C 0.0098(14) 0.0998(6) 0.6553(5) 0.041(2) Uani 1 1 d .
C18 C 0.1700(12) 0.0774(6) 0.6047(5) 0.042(2) Uani 1 1 d .
H18A H 0.2890 0.0471 0.6280 0.050 Uiso 1 1 calc R
C19 C 0.1521(13) 0.1012(6) 0.5166(5) 0.0387(19) Uani 1 1 d .
H19A H 0.2600 0.0872 0.4816 0.046 Uiso 1 1 calc R
C20 C 0.6693(12) 0.2786(6) 0.1796(5) 0.0389(19) Uani 1 1 d .
C21 C 0.6029(13) 0.6654(6) 0.1976(6) 0.043(2) Uani 1 1 d .
C22 C 0.3601(12) 0.4526(7) 0.4356(5) 0.041(2) Uani 1 1 d .
C23 C 0.6005(11) 0.3743(6) 0.2282(4) 0.0313(17) Uani 1 1 d .
C24 C 0.6244(11) 0.4721(6) 0.1927(5) 0.0344(18) Uani 1 1 d .
H24A H 0.6779 0.4776 0.1389 0.041 Uiso 1 1 calc R
C25 C 0.5687(11) 0.5608(5) 0.2372(5) 0.0313(17) Uani 1 1 d .
C26 C 0.4803(12) 0.5546(6) 0.3151(5) 0.0373(18) Uani 1 1 d .
H26A H 0.4365 0.6145 0.3437 0.045 Uiso 1 1 calc R
C27 C 0.4570(11) 0.4575(6) 0.3506(5) 0.0330(17) Uani 1 1 d .
C28 C 0.5177(11) 0.3676(6) 0.3079(5) 0.0336(17) Uani 1 1 d .
H28A H 0.5030 0.3032 0.3327 0.040 Uiso 1 1 calc R

loop_
_atom_site_aniso_label
_atom_site_aniso_U_11
_atom_site_aniso_U_22
_atom_site_aniso_U_33
_atom_site_aniso_U_23
_atom_site_aniso_U_13
_atom_site_aniso_U_12
N1 0.056(4) 0.028(3) 0.032(3) -0.002(3) 0.003(3) -0.013(3)
N2 0.041(4) 0.027(3) 0.031(3) -0.002(3) -0.002(3) -0.010(3)
N3 0.037(4) 0.026(3) 0.035(3) -0.003(3) -0.001(3) -0.008(3)
N4 0.032(3) 0.024(3) 0.031(3) -0.001(3) -0.001(3) -0.003(3)
N5 0.039(4) 0.022(3) 0.027(3) -0.003(2) -0.001(3) -0.006(3)
O1 0.095(5) 0.033(3) 0.050(4) -0.012(3) 0.020(4) -0.026(3)
O1W 0.075(5) 0.050(4) 0.060(4) -0.005(3) -0.002(4) -0.019(3)
O2 0.087(5) 0.038(3) 0.044(4) -0.011(3) 0.022(3) -0.013(3)
O2W 0.077(5) 0.050(4) 0.049(4) -0.007(3) 0.012(3) -0.020(3)
O3 0.093(5) 0.034(3) 0.041(4) 0.001(3) 0.003(3) -0.014(3)
O3W 0.084(5) 0.055(4) 0.044(4) -0.010(3) 0.012(3) -0.038(4)
O4 0.099(6) 0.032(3) 0.053(4) -0.014(3) 0.009(4) -0.016(3)
O4W 0.095(6) 0.034(3) 0.090(5) -0.012(4) -0.018(5) -0.014(4)
O5 0.071(5) 0.053(4) 0.050(4) -0.024(3) 0.023(3) -0.019(3)
O5W 0.065(5) 0.058(4) 0.070(5) -0.004(4) 0.011(4) -0.004(3)
O6 0.064(4) 0.046(3) 0.034(3) -0.004(3) 0.003(3) -0.015(3)
O6W 0.091(6) 0.048(4) 0.076(5) -0.008(4) 0.013(4) -0.020(4)
C1 0.077(7) 0.024(4) 0.039(5) -0.002(4) -0.001(5) -0.002(4)
C2 0.066(6) 0.029(4) 0.030(4) 0.005(3) -0.002(4) -0.022(4)
C3 0.070(6) 0.040(5) 0.023(4) 0.004(3) 0.002(4) -0.026(4)
C4 0.056(5) 0.037(4) 0.029(4) -0.005(3) 0.008(4) -0.018(4)
C5 0.036(4) 0.027(4) 0.031(4) -0.001(3) -0.002(3) -0.007(3)
C6 0.056(5) 0.037(4) 0.030(4) 0.000(3) 0.001(4) -0.018(4)
C7 0.065(6) 0.040(5) 0.032(4) -0.013(4) 0.015(4) -0.017(4)
C8 0.050(5) 0.033(4) 0.036(4) -0.004(3) -0.001(4) -0.012(4)
C9 0.027(4) 0.032(4) 0.030(4) -0.003(3) 0.000(3) -0.006(3)
C10 0.041(5) 0.027(4) 0.035(4) -0.002(3) -0.003(4) -0.011(3)
C11 0.044(5) 0.027(4) 0.040(4) -0.009(3) -0.007(4) -0.009(3)
C12 0.042(5) 0.031(4) 0.024(4) -0.005(3) 0.001(3) -0.009(3)
C13 0.065(6) 0.033(4) 0.030(4) -0.002(3) -0.002(4) -0.020(4)
C14 0.045(5) 0.022(3) 0.028(4) -0.001(3) 0.003(4) -0.009(3)
C15 0.047(5) 0.049(5) 0.035(5) 0.007(4) -0.005(4) -0.005(4)
C16 0.054(6) 0.043(5) 0.047(5) -0.002(4) 0.003(4) -0.008(4)
C17 0.073(6) 0.027(4) 0.030(4) 0.002(3) -0.002(4) -0.022(4)
C18 0.040(5) 0.038(4) 0.044(5) 0.000(4) -0.003(4) -0.006(4)
C19 0.050(5) 0.037(4) 0.028(4) 0.002(3) 0.005(4) -0.012(4)
C20 0.049(5) 0.039(5) 0.033(4) -0.004(4) -0.005(4) -0.018(4)
C21 0.050(5) 0.034(4) 0.046(5) 0.002(4) -0.004(4) -0.012(4)
C22 0.036(5) 0.053(5) 0.040(5) -0.012(4) -0.002(4) -0.018(4)
C23 0.038(4) 0.029(4) 0.029(4) 0.000(3) -0.010(3) -0.011(3)
C24 0.043(5) 0.034(4) 0.027(4) 0.002(3) -0.006(3) -0.011(4)
C25 0.037(4) 0.027(4) 0.029(4) 0.001(3) -0.009(3) -0.005(3)
C26 0.048(5) 0.028(4) 0.037(4) -0.005(3) -0.008(4) -0.008(4)
C27 0.035(4) 0.041(4) 0.029(4) -0.004(3) -0.003(3) -0.019(4)
C28 0.033(4) 0.031(4) 0.038(4) -0.005(3) -0.005(3) -0.010(3)

loop_
_atom_type_symbol
_atom_type_description
_atom_type_scat_dispersion_real
_atom_type_scat_dispersion_imag
_atom_type_scat_source
C C 0.0033 0.0016 'International Tables Vol C Tables 4.2.6.8 and 6.1.1.4'
H H 0.0000 0.0000 'International Tables Vol C Tables 4.2.6.8 and 6.1.1.4'
N N 0.0061 0.0033 'International Tables Vol C Tables 4.2.6.8 and 6.1.1.4'
O O 0.0106 0.0060 'International Tables Vol C Tables 4.2.6.8 and 6.1.1.4'

loop_
_geom_angle_atom_site_label_1
_geom_angle_atom_site_label_2
_geom_angle_atom_site_label_3
_geom_angle
_geom_angle_site_symmetry_1
_geom_angle_site_symmetry_3
C2 N1 C3 108.5(6) . .
C2 N1 C1 127.6(7) . .
C3 N1 C1 123.8(6) . .
C2 N2 C4 108.4(6) . .
C2 N2 C5 123.4(6) . .
C4 N2 C5 128.1(6) . .
C9 N3 C5 116.9(6) . .
C10 N4 C11 108.0(6) . .
C10 N4 C9 126.9(6) . .
C11 N4 C9 125.0(6) . .
C10 N5 C12 109.6(6) . .
C10 N5 C13 123.8(6) . .
C12 N5 C13 126.4(6) . .
C20 O1 H1C 109.5 . .
C20 O2 H2B 109.5 . .
C21 O3 H3B 109.5 . .
C21 O4 H4B 109.5 . .
C22 O5 H5A 109.5 . .
C22 O6 H6B 109.5 . .
N1 C1 C17 115.1(6) . 2_566
N1 C1 H1A 108.5 . .
C17 C1 H1A 108.5 2_566 .
N1 C1 H1B 108.5 . .
C17 C1 H1B 108.5 2_566 .
H1A C1 H1B 107.5 . .
N1 C2 N2 108.4(6) . .
N1 C2 H2A 125.8 . .
N2 C2 H2A 125.8 . .
C4 C3 N1 107.6(7) . .
C4 C3 H3A 126.2 . .
N1 C3 H3A 126.2 . .
C3 C4 N2 107.1(7) . .
C3 C4 H4A 126.5 . .
N2 C4 H4A 126.5 . .
N3 C5 C6 125.7(7) . .
N3 C5 N2 114.1(6) . .
C6 C5 N2 120.2(7) . .
C5 C6 C7 115.9(7) . .
C5 C6 H6A 122.0 . .
C7 C6 H6A 122.0 . .
C8 C7 C6 120.0(7) . .
C8 C7 H7A 120.0 . .
C6 C7 H7A 120.0 . .
C7 C8 C9 117.7(7) . .
C7 C8 H8A 121.1 . .
C9 C8 H8A 121.1 . .
N3 C9 C8 123.6(7) . .
N3 C9 N4 115.0(6) . .
C8 C9 N4 121.5(6) . .
N5 C10 N4 107.3(6) . .
N5 C10 H10A 126.4 . .
N4 C10 H10A 126.4 . .
C12 C11 N4 107.6(6) . .
C12 C11 H11A 126.2 . .
N4 C11 H11A 126.2 . .
C11 C12 N5 107.4(6) . .
C11 C12 H12A 126.3 . .
N5 C12 H12A 126.3 . .
N5 C13 C14 112.7(6) . .
N5 C13 H13A 109.0 . .
C14 C13 H13A 109.0 . .
N5 C13 H13B 109.0 . .
C14 C13 H13B 109.0 . .
H13A C13 H13B 107.8 . .
C15 C14 C19 120.0(7) . .
C15 C14 C13 120.5(7) . .
C19 C14 C13 119.5(7) . .
C14 C15 C16 121.2(8) . .
C14 C15 H15A 119.4 . .
C16 C15 H15A 119.4 . .
C15 C16 C17 119.3(9) . .
C15 C16 H16A 120.4 . .
C17 C16 H16A 120.4 . .
C18 C17 C16 120.2(7) . .
C18 C17 C1 118.0(8) . 2_566
C16 C17 C1 121.7(8) . 2_566
C17 C18 C19 119.1(8) . .
C17 C18 H18A 120.4 . .
C19 C18 H18A 120.4 . .
C14 C19 C18 120.2(8) . .
C14 C19 H19A 119.9 . .
C18 C19 H19A 119.9 . .
O1 C20 O2 124.9(7) . .
O1 C20 C23 116.8(7) . .
O2 C20 C23 118.3(7) . .
O3 C21 O4 125.6(8) . .
O3 C21 C25 118.9(7) . .
O4 C21 C25 115.5(7) . .
O5 C22 O6 124.8(8) . .
O5 C22 C27 122.5(8) . .
O6 C22 C27 112.6(7) . .
C28 C23 C24 119.1(7) . .
C28 C23 C20 121.5(7) . .
C24 C23 C20 119.4(7) . .
C25 C24 C23 120.6(7) . .
C25 C24 H24A 119.7 . .
C23 C24 H24A 119.7 . .
C26 C25 C24 120.2(7) . .
C26 C25 C21 120.8(7) . .
C24 C25 C21 119.1(7) . .
C25 C26 C27 119.3(7) . .
C25 C26 H26A 120.4 . .
C27 C26 H26A 120.4 . .
C26 C27 C28 121.1(7) . .
C26 C27 C22 118.3(7) . .
C28 C27 C22 120.6(7) . .
C23 C28 C27 119.7(7) . .
C23 C28 H28A 120.1 . .
C27 C28 H28A 120.1 . .

loop_
_geom_bond_atom_site_label_1
_geom_bond_atom_site_label_2
_geom_bond_distance
_geom_bond_site_symmetry_2
N1 C2 1.345(9) .
N1 C3 1.391(9) .
N1 C1 1.473(10) .
N2 C2 1.354(10) .
N2 C4 1.393(9) .
N2 C5 1.420(9) .
N3 C9 1.322(9) .
N3 C5 1.332(9) .
N4 C10 1.348(9) .
N4 C11 1.396(9) .
N4 C9 1.407(9) .
N5 C10 1.328(9) .
N5 C12 1.380(9) .
N5 C13 1.491(9) .
O1 C20 1.252(9) .
O1 H1C 0.8200 .
O2 C20 1.265(9) .
O2 H2B 0.8200 .
O3 C21 1.239(10) .
O3 H3B 0.8200 .
O4 C21 1.282(10) .
O4 H4B 0.8200 .
O5 C22 1.188(10) .
O5 H5A 0.8200 .
O6 C22 1.349(10) .
O6 H6B 0.8200 .
C1 C17 1.509(11) 2_566
C1 H1A 0.9700 .
C1 H1B 0.9700 .
C2 H2A 0.9300 .
C3 C4 1.359(11) .
C3 H3A 0.9300 .
C4 H4A 0.9300 .
C5 C6 1.387(10) .
C6 C7 1.400(11) .
C6 H6A 0.9300 .
C7 C8 1.387(11) .
C7 H7A 0.9300 .
C8 C9 1.404(10) .
C8 H8A 0.9300 .
C10 H10A 0.9300 .
C11 C12 1.320(10) .
C11 H11A 0.9300 .
C12 H12A 0.9300 .
C13 C14 1.537(10) .
C13 H13A 0.9700 .
C13 H13B 0.9700 .
C14 C15 1.363(11) .
C14 C19 1.372(11) .
C15 C16 1.379(11) .
C15 H15A 0.9300 .
C16 C17 1.403(12) .
C16 H16A 0.9300 .
C17 C18 1.371(12) .
C17 C1 1.509(11) 2_566
C18 C19 1.414(11) .
C18 H18A 0.9300 .
C19 H19A 0.9300 .
C20 C23 1.511(10) .
C21 C25 1.532(10) .
C22 C27 1.502(11) .
C23 C28 1.387(10) .
C23 C24 1.405(10) .
C24 C25 1.389(10) .
C24 H24A 0.9300 .
C25 C26 1.377(11) .
C26 C27 1.395(10) .
C26 H26A 0.9300 .
C27 C28 1.389(10) .
C28 H28A 0.9300 .

loop_
_geom_torsion_atom_site_label_1
_geom_torsion_atom_site_label_2
_geom_torsion_atom_site_label_3
_geom_torsion_atom_site_label_4
_geom_torsion
_geom_torsion_site_symmetry_1
_geom_torsion_site_symmetry_4
C2 N1 C1 C17 32.6(13) . 2_566
C3 N1 C1 C17 -152.2(8) . 2_566
C3 N1 C2 N2 0.8(10) . .
C1 N1 C2 N2 176.6(8) . .
C4 N2 C2 N1 -0.7(9) . .
C5 N2 C2 N1 -177.9(7) . .
C2 N1 C3 C4 -0.6(10) . .
C1 N1 C3 C4 -176.6(8) . .
N1 C3 C4 N2 0.2(10) . .
C2 N2 C4 C3 0.3(9) . .
C5 N2 C4 C3 177.3(7) . .
C9 N3 C5 C6 0.5(12) . .
C9 N3 C5 N2 -178.6(6) . .
C2 N2 C5 N3 -3.4(11) . .
C4 N2 C5 N3 -180.0(7) . .
C2 N2 C5 C6 177.5(8) . .
C4 N2 C5 C6 0.9(12) . .
N3 C5 C6 C7 -2.3(13) . .
N2 C5 C6 C7 176.7(7) . .
C5 C6 C7 C8 3.1(13) . .
C6 C7 C8 C9 -2.3(13) . .
C5 N3 C9 C8 0.5(11) . .
C5 N3 C9 N4 -179.8(6) . .
C7 C8 C9 N3 0.4(12) . .
C7 C8 C9 N4 -179.3(7) . .
C10 N4 C9 N3 179.5(7) . .
C11 N4 C9 N3 1.0(10) . .
C10 N4 C9 C8 -0.7(11) . .
C11 N4 C9 C8 -179.3(7) . .
C12 N5 C10 N4 -0.8(8) . .
C13 N5 C10 N4 174.2(7) . .
C11 N4 C10 N5 1.4(8) . .
C9 N4 C10 N5 -177.3(6) . .
C10 N4 C11 C12 -1.6(9) . .
C9 N4 C11 C12 177.2(7) . .
N4 C11 C12 N5 1.1(9) . .
C10 N5 C12 C11 -0.2(9) . .
C13 N5 C12 C11 -175.0(7) . .
C10 N5 C13 C14 150.1(7) . .
C12 N5 C13 C14 -35.9(11) . .
N5 C13 C14 C15 95.0(9) . .
N5 C13 C14 C19 -87.2(9) . .
C19 C14 C15 C16 -1.5(12) . .
C13 C14 C15 C16 176.4(7) . .
C14 C15 C16 C17 -0.5(13) . .
C15 C16 C17 C18 1.8(12) . .
C15 C16 C17 C1 -173.4(7) . 2_566
C16 C17 C18 C19 -1.2(11) . .
C1 C17 C18 C19 174.3(7) 2_566 .
C15 C14 C19 C18 2.1(11) . .
C13 C14 C19 C18 -175.7(7) . .
C17 C18 C19 C14 -0.8(11) . .
O1 C20 C23 C28 2.4(11) . .
O2 C20 C23 C28 -177.5(8) . .
O1 C20 C23 C24 -179.0(8) . .
O2 C20 C23 C24 1.0(11) . .
C28 C23 C24 C25 1.0(11) . .
C20 C23 C24 C25 -177.6(7) . .
C23 C24 C25 C26 -3.4(11) . .
C23 C24 C25 C21 178.1(7) . .
O3 C21 C25 C26 -159.3(8) . .
O4 C21 C25 C26 20.0(12) . .
O3 C21 C25 C24 19.2(12) . .
O4 C21 C25 C24 -161.5(8) . .
C24 C25 C26 C27 3.6(11) . .
C21 C25 C26 C27 -177.9(7) . .
C25 C26 C27 C28 -1.4(12) . .
C25 C26 C27 C22 180.0(7) . .
O5 C22 C27 C26 12.2(12) . .
O6 C22 C27 C26 -166.9(7) . .
O5 C22 C27 C28 -166.4(8) . .
O6 C22 C27 C28 14.5(10) . .
C24 C23 C28 C27 1.1(11) . .
C20 C23 C28 C27 179.7(7) . .
C26 C27 C28 C23 -0.9(11) . .
C22 C27 C28 C23 177.6(7) . .
